data_1569038
loop_
_publ_author_name
'Caltagirone, Claudia'
'Aragoni, Maria Carla'
'Arca, Massimiliano'
'Blake, Alexander John'
'Demartin, Francesco'
'Garau, Alessandra'
'Podda, Enrico'
'Pop, Alexandra'
'Lippolis, Vito'
'Silvestru, Cristian'

_publ_section_title
;
 Functionalization and Coordination Effects on the Structural Chemistry of
 Pendant Arm Derivatives of 1,4,7-trithia-10-aza-cyclododecane
 ([12]aneNS3)
;
_journal_issue 4
_journal_name_full Crystals
_journal_page_first 616
_journal_paper_doi 10.3390/cryst13040616
_journal_volume 13
_journal_year 2023
_chemical_formula_moiety 'C15 H22 N2 O3 S3, C H Cl3'
_chemical_formula_sum 'C16 H23 Cl3 N2 O3 S3'
_chemical_formula_weight 493.89
_space_group_crystal_system triclinic
_space_group_IT_number 2
_space_group_name_Hall '-P 1'
_space_group_name_H-M_alt 'P -1'
_atom_sites_solution_hydrogens geom
_atom_sites_solution_primary direct
_audit_creation_date 2023-02-17
_audit_creation_method
;
Olex2 1.5
(compiled 2022.04.07 svn.rca3783a0 for OlexSys, GUI svn.r6498)
;
_audit_update_record
;
2023-03-13 deposited with the CCDC.	2023-03-13 downloaded from the CCDC.
;
_cell_angle_alpha 73.290(10)
_cell_angle_beta 89.590(10)
_cell_angle_gamma 85.960(10)
_cell_formula_units_Z 2
_cell_length_a 8.5163(9)
_cell_length_b 9.5058(10)
_cell_length_c 14.5582(15)
_cell_measurement_reflns_used 1024
_cell_measurement_temperature 293(2)
_cell_measurement_theta_max 26.29
_cell_measurement_theta_min 2.40
_cell_volume 1125.9(2)
_computing_cell_refinement 'Bruker SAINT'
_computing_data_collection 'Bruker SAINT'
_computing_data_reduction 'Bruker SAINT'
_computing_molecular_graphics 'Olex2 1.5 (Dolomanov et al., 2009)'
_computing_publication_material 'Olex2 1.5 (Dolomanov et al., 2009)'
_computing_structure_refinement 'SHELXL 2018/3 (Sheldrick, 2015)'
_computing_structure_solution SIR92
_diffrn_ambient_temperature 293(2)
_diffrn_measured_fraction_theta_full 0.950
_diffrn_measured_fraction_theta_max 0.912
_diffrn_measurement_device_type 'APEX II CCD diffractometer'
_diffrn_measurement_method 'omega scan'
_diffrn_radiation_type MoK\a
_diffrn_radiation_wavelength 0.71073
_diffrn_reflns_av_R_equivalents 0.0275
_diffrn_reflns_av_unetI/netI 0.0412
_diffrn_reflns_Laue_measured_fraction_full 0.950
_diffrn_reflns_Laue_measured_fraction_max 0.912
_diffrn_reflns_limit_h_max 10
_diffrn_reflns_limit_h_min -11
_diffrn_reflns_limit_k_max 12
_diffrn_reflns_limit_k_min -12
_diffrn_reflns_limit_l_max 19
_diffrn_reflns_limit_l_min -19
_diffrn_reflns_number 10525
_diffrn_reflns_point_group_measured_fraction_full 0.950
_diffrn_reflns_point_group_measured_fraction_max 0.912
_diffrn_reflns_theta_full 25.242
_diffrn_reflns_theta_max 28.042
_diffrn_reflns_theta_min 2.243
_exptl_absorpt_coefficient_mu 0.704
_exptl_absorpt_correction_type empirical
_exptl_absorpt_process_details SADABS
_exptl_crystal_density_diffrn 1.457
_exptl_crystal_description pseudoprism
_exptl_crystal_F_000 512
_exptl_crystal_size_max 0.21
_exptl_crystal_size_mid 0.09
_exptl_crystal_size_min 0.07
_exptl_transmission_factor_max 1.000
_exptl_transmission_factor_min 0.638
_refine_diff_density_max 0.306
_refine_diff_density_min -0.375
_refine_diff_density_rms 0.051
_refine_ls_extinction_method none
_refine_ls_goodness_of_fit_ref 1.069
_refine_ls_hydrogen_treatment constr
_refine_ls_matrix_type full
_refine_ls_number_parameters 273
_refine_ls_number_reflns 4989
_refine_ls_number_restraints 3
_refine_ls_restrained_S_all 1.086
_refine_ls_R_factor_all 0.0751
_refine_ls_R_factor_gt 0.0489
_refine_ls_shift/su_max 0.001
_refine_ls_shift/su_mean 0.000
_refine_ls_structure_factor_coef Fsqd
_refine_ls_weighting_details 'w=1/[\s^2^(Fo^2^)+(0.0756P)^2^] where P=(Fo^2^+2Fc^2^)/3'
_refine_ls_weighting_scheme calc
_refine_ls_wR_factor_gt 0.1326
_refine_ls_wR_factor_ref 0.1428
_reflns_Friedel_coverage 0.000
_reflns_number_gt 3415
_reflns_number_total 4989
_reflns_threshold_expression 'I > 2\s(I)'
_cod_data_source_file 2248160.cif
_cod_data_source_block da251
_cod_database_code 1569038
_shelx_shelxl_version_number 2018/3
_shelx_space_group_comment
;
The symmetry employed for this shelxl refinement is uniquely defined
by the following loop, which should always be used as a source of
symmetry information in preference to the above space-group names.
They are only intended as comments.
;
_olex2_refinement_description
;
1. Restrained distances
 C1S-Cl1S \\sim C1S-Cl1T
 with sigma of 0.02
 C1S-Cl2S \\sim C1S-Cl2T
 with sigma of 0.02
 C1S-Cl3S \\sim C1S-Cl3T
 with sigma of 0.02
2. Others
 Sof(H1SA)=Sof(Cl1T)=Sof(Cl3T)=Sof(Cl2T)=1-FVAR(1)
 Sof(H1S)=Sof(Cl1S)=Sof(Cl2S)=Sof(Cl3S)=FVAR(1)
3.a Ternary CH refined with riding coordinates:
 C1S(H1S), C1S(H1SA)
3.b Secondary CH2 refined with riding coordinates:
 C2(H2A,H2B), C3(H3A,H3B), C5(H5A,H5B), C6(H6A,H6B), C8(H8A,H8B), C9(H9A,H9B),
 C11(H11A,H11B), C12(H12A,H12B), C13(H13A,H13B)
3.c Aromatic/amide H refined with riding coordinates:
 C16(H16), C17(H17), C19(H19)
3.d Idealised tetrahedral OH refined as rotating group:
 O20(H20)
;
_olex2_submission_special_instructions 'No special instructions were received'

loop_
_space_group_symop_operation_xyz
'x, y, z'
'-x, -y, -z'

loop_
_atom_site_label
_atom_site_type_symbol
_atom_site_fract_x
_atom_site_fract_y
_atom_site_fract_z
_atom_site_U_iso_or_equiv
_atom_site_adp_type
_atom_site_occupancy
_atom_site_site_symmetry_order
_atom_site_calc_flag
_atom_site_refinement_flags_posn
_atom_site_refinement_flags_adp
_atom_site_refinement_flags_occupancy
_atom_site_disorder_assembly
_atom_site_disorder_group
C1S C -0.2287(5) 0.6062(5) 0.0045(3) 0.1087(13) Uani 1 1 d D . . . .
H1S H -0.125602 0.622569 0.027455 0.130 Uiso 0.507(10) 1 calc R U P A 1
H1SA H -0.140622 0.666698 0.005616 0.130 Uiso 0.493(10) 1 calc R U P A 2
C2 C 0.5026(3) 1.1562(2) 0.30084(16) 0.0398(5) Uani 1 1 d . . . . .
H2A H 0.406955 1.151565 0.266377 0.048 Uiso 1 1 calc R U . . .
H2B H 0.567201 1.225816 0.257797 0.048 Uiso 1 1 calc R U . . .
C3 C 0.4605(3) 1.2109(3) 0.38616(17) 0.0472(6) Uani 1 1 d . . . . .
H3A H 0.554387 1.203630 0.425041 0.057 Uiso 1 1 calc R U . . .
H3B H 0.385482 1.147898 0.425068 0.057 Uiso 1 1 calc R U . . .
C5 C 0.5540(3) 1.4958(3) 0.31867(18) 0.0462(6) Uani 1 1 d . . . . .
H5A H 0.617355 1.448192 0.278998 0.055 Uiso 1 1 calc R U . . .
H5B H 0.525116 1.596054 0.280590 0.055 Uiso 1 1 calc R U . . .
C6 C 0.6516(3) 1.4994(3) 0.40401(18) 0.0488(6) Uani 1 1 d . . . . .
H6A H 0.662166 1.401173 0.448471 0.059 Uiso 1 1 calc R U . . .
H6B H 0.595891 1.563392 0.436536 0.059 Uiso 1 1 calc R U . . .
C8 C 0.9387(3) 1.4191(3) 0.3292(2) 0.0574(7) Uani 1 1 d . . . . .
H8A H 0.872713 1.406498 0.278526 0.069 Uiso 1 1 calc R U . . .
H8B H 1.038683 1.450527 0.301189 0.069 Uiso 1 1 calc R U . . .
C9 C 0.9677(3) 1.2710(3) 0.4048(2) 0.0561(7) Uani 1 1 d . . . . .
H9A H 0.869949 1.243798 0.437518 0.067 Uiso 1 1 calc R U . . .
H9B H 1.042979 1.280536 0.451926 0.067 Uiso 1 1 calc R U . . .
C11 C 0.8666(3) 1.0937(3) 0.2963(2) 0.0542(6) Uani 1 1 d . . . . .
H11A H 0.815635 1.187811 0.260461 0.065 Uiso 1 1 calc R U . . .
H11B H 0.896668 1.039508 0.250917 0.065 Uiso 1 1 calc R U . . .
C12 C 0.7495(3) 1.0079(3) 0.36678(18) 0.0473(6) Uani 1 1 d . . . . .
H12A H 0.791485 0.906329 0.390303 0.057 Uiso 1 1 calc R U . . .
H12B H 0.742355 1.047483 0.421232 0.057 Uiso 1 1 calc R U . . .
C13 C 0.5864(3) 0.9420(3) 0.24915(17) 0.0445(5) Uani 1 1 d . . . . .
H13A H 0.659880 0.855559 0.263500 0.053 Uiso 1 1 calc R U . . .
H13B H 0.620242 1.011533 0.190877 0.053 Uiso 1 1 calc R U . . .
C14 C 0.4234(3) 0.8983(2) 0.23334(16) 0.0390(5) Uani 1 1 d . . . . .
C15 C 0.3284(3) 0.8371(2) 0.31178(17) 0.0427(5) Uani 1 1 d . . . . .
C16 C 0.1841(3) 0.7862(3) 0.2976(2) 0.0525(6) Uani 1 1 d . . . . .
H16 H 0.122905 0.744345 0.350275 0.063 Uiso 1 1 calc R U . . .
C17 C 0.1308(3) 0.7971(3) 0.2072(2) 0.0541(6) Uani 1 1 d . . . . .
H17 H 0.034200 0.762961 0.197756 0.065 Uiso 1 1 calc R U . . .
C18 C 0.2234(3) 0.8596(3) 0.13059(18) 0.0504(6) Uani 1 1 d . . . . .
C19 C 0.3681(3) 0.9104(3) 0.14257(17) 0.0453(6) Uani 1 1 d . . . . .
H19 H 0.427772 0.952736 0.089338 0.054 Uiso 1 1 calc R U . . .
N1 N 0.5885(2) 1.0094(2) 0.32892(14) 0.0401(4) Uani 1 1 d . . . . .
N21 N 0.1681(3) 0.8724(3) 0.03318(19) 0.0689(7) Uani 1 1 d . . . . .
O20 O 0.3765(2) 0.8244(2) 0.40174(12) 0.0551(5) Uani 1 1 d . . . . .
H20 H 0.451397 0.874800 0.400092 0.066 Uiso 1 1 calc R U . . .
O22 O 0.0397(3) 0.8306(3) 0.02267(17) 0.0917(7) Uani 1 1 d . . . . .
O23 O 0.2525(3) 0.9249(3) -0.03338(16) 0.1007(9) Uani 1 1 d . . . . .
S4 S 0.37682(7) 1.39960(8) 0.35210(5) 0.0539(2) Uani 1 1 d . . . . .
S7 S 0.84624(8) 1.56263(8) 0.37428(6) 0.0618(2) Uani 1 1 d . . . . .
S10 S 1.04167(7) 1.12521(8) 0.35478(6) 0.0618(2) Uani 1 1 d . . . . .
Cl1S Cl -0.2017(8) 0.6669(10) -0.1102(2) 0.149(2) Uani 0.507(10) 1 d D . P A 1
Cl2S Cl -0.2362(9) 0.4225(3) 0.0639(4) 0.160(2) Uani 0.507(10) 1 d D . P A 1
Cl3S Cl -0.3420(12) 0.7114(7) 0.0552(7) 0.182(3) Uani 0.507(10) 1 d D . P A 1
Cl1T Cl -0.2603(5) 0.5805(7) -0.1148(2) 0.1195(15) Uani 0.493(10) 1 d D . P A 2
Cl3T Cl -0.4093(8) 0.6929(8) 0.0203(8) 0.177(3) Uani 0.493(10) 1 d D . P A 2
Cl2T Cl -0.2002(9) 0.4394(7) 0.0772(3) 0.194(3) Uani 0.493(10) 1 d D . P A 2

loop_
_atom_site_aniso_label
_atom_site_aniso_U_11
_atom_site_aniso_U_22
_atom_site_aniso_U_33
_atom_site_aniso_U_23
_atom_site_aniso_U_13
_atom_site_aniso_U_12
C1S 0.104(3) 0.125(4) 0.095(3) -0.029(3) 0.009(2) -0.002(3)
C2 0.0363(11) 0.0411(12) 0.0424(13) -0.0127(10) -0.0028(9) -0.0026(9)
C3 0.0466(13) 0.0510(14) 0.0475(14) -0.0171(11) 0.0065(11) -0.0157(11)
C5 0.0415(13) 0.0384(12) 0.0594(15) -0.0152(11) 0.0007(11) -0.0034(10)
C6 0.0375(13) 0.0554(15) 0.0593(16) -0.0237(12) 0.0049(11) -0.0115(11)
C8 0.0373(13) 0.0617(17) 0.0695(18) -0.0129(14) 0.0075(12) -0.0050(12)
C9 0.0432(14) 0.0613(17) 0.0650(17) -0.0185(13) -0.0051(12) -0.0101(12)
C11 0.0369(13) 0.0656(17) 0.0631(17) -0.0221(13) 0.0028(11) -0.0093(12)
C12 0.0388(13) 0.0448(13) 0.0545(15) -0.0079(11) -0.0071(11) -0.0037(10)
C13 0.0400(12) 0.0432(13) 0.0524(14) -0.0165(11) 0.0052(10) -0.0068(10)
C14 0.0418(12) 0.0317(11) 0.0452(13) -0.0133(9) 0.0042(10) -0.0052(9)
C15 0.0463(13) 0.0346(11) 0.0452(14) -0.0079(10) 0.0013(10) -0.0052(10)
C16 0.0504(14) 0.0507(14) 0.0560(16) -0.0120(12) 0.0078(12) -0.0167(12)
C17 0.0464(14) 0.0548(15) 0.0652(18) -0.0217(13) -0.0013(12) -0.0130(12)
C18 0.0554(15) 0.0504(14) 0.0507(15) -0.0232(12) -0.0034(12) -0.0037(12)
C19 0.0510(14) 0.0422(13) 0.0449(14) -0.0157(10) 0.0055(11) -0.0058(10)
N1 0.0358(10) 0.0377(10) 0.0452(11) -0.0086(8) -0.0031(8) -0.0048(8)
N21 0.0712(17) 0.0799(17) 0.0635(17) -0.0325(14) -0.0077(14) -0.0075(14)
O20 0.0593(11) 0.0611(11) 0.0403(10) -0.0034(8) -0.0014(8) -0.0217(9)
O22 0.0842(16) 0.116(2) 0.0873(17) -0.0437(14) -0.0245(13) -0.0231(15)
O23 0.104(2) 0.154(3) 0.0492(13) -0.0314(14) 0.0040(13) -0.0351(18)
S4 0.0297(3) 0.0615(4) 0.0810(5) -0.0373(4) 0.0011(3) -0.0029(3)
S7 0.0408(4) 0.0565(4) 0.0930(6) -0.0261(4) 0.0035(3) -0.0172(3)
S10 0.0312(3) 0.0673(5) 0.0897(6) -0.0272(4) -0.0046(3) -0.0028(3)
Cl1S 0.164(4) 0.197(5) 0.0710(15) -0.022(2) -0.0262(18) 0.024(3)
Cl2S 0.266(6) 0.0573(18) 0.156(4) -0.032(2) -0.018(3) 0.005(2)
Cl3S 0.243(8) 0.095(2) 0.214(6) -0.055(3) 0.112(5) -0.012(4)
Cl1T 0.137(3) 0.157(3) 0.0580(13) -0.0178(15) -0.0161(13) -0.015(2)
Cl3T 0.142(4) 0.116(3) 0.280(8) -0.075(3) 0.062(4) 0.024(3)
Cl2T 0.206(5) 0.257(7) 0.0597(19) 0.017(2) 0.003(2) 0.120(4)

loop_
_atom_type_symbol
_atom_type_description
_atom_type_scat_dispersion_real
_atom_type_scat_dispersion_imag
_atom_type_scat_source
C C 0.0033 0.0016 'International Tables Vol C Tables 4.2.6.8 and 6.1.1.4'
H H 0.0000 0.0000 'International Tables Vol C Tables 4.2.6.8 and 6.1.1.4'
Cl Cl 0.1484 0.1585 'International Tables Vol C Tables 4.2.6.8 and 6.1.1.4'
N N 0.0061 0.0033 'International Tables Vol C Tables 4.2.6.8 and 6.1.1.4'
O O 0.0106 0.0060 'International Tables Vol C Tables 4.2.6.8 and 6.1.1.4'
S S 0.1246 0.1234 'International Tables Vol C Tables 4.2.6.8 and 6.1.1.4'

loop_
_geom_angle_atom_site_label_1
_geom_angle_atom_site_label_2
_geom_angle_atom_site_label_3
_geom_angle
_geom_angle_site_symmetry_1
_geom_angle_site_symmetry_3
_geom_angle_publ_flag
Cl1S C1S H1S 99.3 . . ?
Cl1S C1S Cl2S 122.9(4) . . ?
Cl1S C1S Cl3S 117.6(4) . . ?
Cl2S C1S H1S 99.3 . . ?
Cl3S C1S H1S 99.3 . . ?
Cl3S C1S Cl2S 111.9(4) . . ?
Cl1T C1S H1SA 112.5 . . ?
Cl3T C1S H1SA 112.5 . . ?
Cl3T C1S Cl1T 100.5(4) . . ?
Cl2T C1S H1SA 112.5 . . ?
Cl2T C1S Cl1T 104.9(3) . . ?
Cl2T C1S Cl3T 113.1(5) . . ?
H2A C2 H2B 107.9 . . ?
C3 C2 H2A 109.1 . . ?
C3 C2 H2B 109.1 . . ?
N1 C2 H2A 109.1 . . ?
N1 C2 H2B 109.1 . . ?
N1 C2 C3 112.39(19) . . ?
C2 C3 H3A 109.0 . . ?
C2 C3 H3B 109.0 . . ?
C2 C3 S4 112.82(17) . . ?
H3A C3 H3B 107.8 . . ?
S4 C3 H3A 109.0 . . ?
S4 C3 H3B 109.0 . . ?
H5A C5 H5B 107.8 . . ?
C6 C5 H5A 109.0 . . ?
C6 C5 H5B 109.0 . . ?
C6 C5 S4 113.07(18) . . ?
S4 C5 H5A 109.0 . . ?
S4 C5 H5B 109.0 . . ?
C5 C6 H6A 108.7 . . ?
C5 C6 H6B 108.7 . . ?
C5 C6 S7 114.25(18) . . ?
H6A C6 H6B 107.6 . . ?
S7 C6 H6A 108.7 . . ?
S7 C6 H6B 108.7 . . ?
H8A C8 H8B 107.6 . . ?
C9 C8 H8A 108.7 . . ?
C9 C8 H8B 108.7 . . ?
C9 C8 S7 114.3(2) . . ?
S7 C8 H8A 108.7 . . ?
S7 C8 H8B 108.7 . . ?
C8 C9 H9A 109.0 . . ?
C8 C9 H9B 109.0 . . ?
C8 C9 S10 113.0(2) . . ?
H9A C9 H9B 107.8 . . ?
S10 C9 H9A 109.0 . . ?
S10 C9 H9B 109.0 . . ?
H11A C11 H11B 107.8 . . ?
C12 C11 H11A 109.0 . . ?
C12 C11 H11B 109.0 . . ?
C12 C11 S10 112.81(19) . . ?
S10 C11 H11A 109.0 . . ?
S10 C11 H11B 109.0 . . ?
C11 C12 H12A 108.3 . . ?
C11 C12 H12B 108.3 . . ?
H12A C12 H12B 107.4 . . ?
N1 C12 C11 116.1(2) . . ?
N1 C12 H12A 108.3 . . ?
N1 C12 H12B 108.3 . . ?
H13A C13 H13B 108.0 . . ?
C14 C13 H13A 109.4 . . ?
C14 C13 H13B 109.4 . . ?
N1 C13 H13A 109.4 . . ?
N1 C13 H13B 109.4 . . ?
N1 C13 C14 111.30(18) . . ?
C15 C14 C13 120.4(2) . . ?
C19 C14 C13 121.1(2) . . ?
C19 C14 C15 118.4(2) . . ?
C16 C15 C14 120.3(2) . . ?
O20 C15 C14 120.7(2) . . ?
O20 C15 C16 119.0(2) . . ?
C15 C16 H16 119.6 . . ?
C17 C16 C15 120.8(2) . . ?
C17 C16 H16 119.6 . . ?
C16 C17 H17 120.8 . . ?
C16 C17 C18 118.4(2) . . ?
C18 C17 H17 120.8 . . ?
C17 C18 C19 122.0(2) . . ?
C17 C18 N21 119.2(2) . . ?
C19 C18 N21 118.8(2) . . ?
C14 C19 C18 119.9(2) . . ?
C14 C19 H19 120.0 . . ?
C18 C19 H19 120.0 . . ?
C2 N1 C12 114.18(17) . . ?
C2 N1 C13 110.35(18) . . ?
C12 N1 C13 112.18(18) . . ?
O22 N21 C18 118.7(3) . . ?
O23 N21 C18 118.4(3) . . ?
O23 N21 O22 122.9(3) . . ?
C15 O20 H20 109.5 . . ?
C5 S4 C3 99.95(11) . . ?
C8 S7 C6 102.18(12) . . ?
C11 S10 C9 101.14(12) . . ?

loop_
_geom_bond_atom_site_label_1
_geom_bond_atom_site_label_2
_geom_bond_distance
_geom_bond_site_symmetry_2
_geom_bond_publ_flag
C1S H1S 0.9800 . ?
C1S H1SA 0.9800 . ?
C1S Cl1S 1.623(5) . ?
C1S Cl2S 1.717(6) . ?
C1S Cl3S 1.660(7) . ?
C1S Cl1T 1.846(6) . ?
C1S Cl3T 1.738(7) . ?
C1S Cl2T 1.636(7) . ?
C2 H2A 0.9700 . ?
C2 H2B 0.9700 . ?
C2 C3 1.510(3) . ?
C2 N1 1.478(3) . ?
C3 H3A 0.9700 . ?
C3 H3B 0.9700 . ?
C3 S4 1.813(3) . ?
C5 H5A 0.9700 . ?
C5 H5B 0.9700 . ?
C5 C6 1.510(3) . ?
C5 S4 1.811(2) . ?
C6 H6A 0.9700 . ?
C6 H6B 0.9700 . ?
C6 S7 1.810(2) . ?
C8 H8A 0.9700 . ?
C8 H8B 0.9700 . ?
C8 C9 1.522(4) . ?
C8 S7 1.808(3) . ?
C9 H9A 0.9700 . ?
C9 H9B 0.9700 . ?
C9 S10 1.816(3) . ?
C11 H11A 0.9700 . ?
C11 H11B 0.9700 . ?
C11 C12 1.527(3) . ?
C11 S10 1.808(3) . ?
C12 H12A 0.9700 . ?
C12 H12B 0.9700 . ?
C12 N1 1.479(3) . ?
C13 H13A 0.9700 . ?
C13 H13B 0.9700 . ?
C13 C14 1.514(3) . ?
C13 N1 1.479(3) . ?
C14 C15 1.403(3) . ?
C14 C19 1.377(3) . ?
C15 C16 1.390(3) . ?
C15 O20 1.344(3) . ?
C16 H16 0.9300 . ?
C16 C17 1.369(4) . ?
C17 H17 0.9300 . ?
C17 C18 1.375(4) . ?
C18 C19 1.385(3) . ?
C18 N21 1.466(3) . ?
C19 H19 0.9300 . ?
N21 O22 1.215(3) . ?
N21 O23 1.211(3) . ?
O20 H20 0.8200 . ?

loop_
_geom_torsion_atom_site_label_1
_geom_torsion_atom_site_label_2
_geom_torsion_atom_site_label_3
_geom_torsion_atom_site_label_4
_geom_torsion
_geom_torsion_site_symmetry_1
_geom_torsion_site_symmetry_2
_geom_torsion_site_symmetry_3
_geom_torsion_site_symmetry_4
_geom_torsion_publ_flag
C2 C3 S4 C5 -77.12(18) . . . . ?
C3 C2 N1 C12 -69.1(2) . . . . ?
C3 C2 N1 C13 163.50(18) . . . . ?
C5 C6 S7 C8 -65.4(2) . . . . ?
C6 C5 S4 C3 -75.95(19) . . . . ?
C8 C9 S10 C11 -73.4(2) . . . . ?
C9 C8 S7 C6 -67.8(2) . . . . ?
C11 C12 N1 C2 -64.8(3) . . . . ?
C11 C12 N1 C13 61.7(3) . . . . ?
C12 C11 S10 C9 -75.7(2) . . . . ?
C13 C14 C15 C16 -174.9(2) . . . . ?
C13 C14 C15 O20 4.0(3) . . . . ?
C13 C14 C19 C18 175.2(2) . . . . ?
C14 C13 N1 C2 -70.3(2) . . . . ?
C14 C13 N1 C12 161.14(18) . . . . ?
C14 C15 C16 C17 -1.1(4) . . . . ?
C15 C14 C19 C18 -1.5(3) . . . . ?
C15 C16 C17 C18 -0.1(4) . . . . ?
C16 C17 C18 C19 0.4(4) . . . . ?
C16 C17 C18 N21 -179.9(2) . . . . ?
C17 C18 C19 C14 0.4(4) . . . . ?
C17 C18 N21 O22 1.8(4) . . . . ?
C17 C18 N21 O23 -178.5(3) . . . . ?
C19 C14 C15 C16 1.9(3) . . . . ?
C19 C14 C15 O20 -179.2(2) . . . . ?
C19 C18 N21 O22 -178.5(3) . . . . ?
C19 C18 N21 O23 1.2(4) . . . . ?
N1 C2 C3 S4 172.91(14) . . . . ?
N1 C13 C14 C15 -39.2(3) . . . . ?
N1 C13 C14 C19 144.1(2) . . . . ?
N21 C18 C19 C14 -179.3(2) . . . . ?
O20 C15 C16 C17 180.0(2) . . . . ?
S4 C5 C6 S7 168.74(13) . . . . ?
S7 C8 C9 S10 173.99(13) . . . . ?
S10 C11 C12 N1 165.24(17) . . . . ?
